data_8105656
loop_
_publ_author_name
'Lu, Xiao-Qing'
'Zhang, Huan-Hu'
'Yang, Rui'
'Zhu, Si-Yuan'
'Wang, Fu-Sheng'

_publ_section_title
;
 Crystal structure of methyl
 2,7,7-trimethyl-4-(3-methylthiophen-2-yl)-5-oxo-1,4,5,6,7,8-hexahydroquinoline-3-carboxylate,
 C19H23NO3S
;
_journal_issue 3
_journal_name_full 'Zeitschrift f\"ur Kristallographie - New Crystal Structures'
_journal_page_first 393
_journal_page_last 394
_journal_paper_doi 10.1515/ncrs-2018-0191
_journal_volume 234
_journal_year 2019
_chemical_formula_moiety 'C19 H23 N O3 S'
_chemical_formula_sum 'C19 H23 N O3 S'
_chemical_formula_weight 345.44
_space_group_crystal_system monoclinic
_space_group_IT_number 14
_space_group_name_Hall '-P 2yn'
_space_group_name_H-M_alt 'P 1 21/n 1'
_atom_sites_solution_hydrogens geom
_cell_angle_alpha 90
_cell_angle_beta 107.964(2)
_cell_angle_gamma 90
_cell_formula_units_Z 4
_cell_length_a 9.0403(15)
_cell_length_b 18.213(3)
_cell_length_c 11.1889(19)
_cell_measurement_reflns_used 3213
_cell_measurement_temperature 296(2)
_cell_measurement_theta_max 26.81
_cell_measurement_theta_min 2.22
_cell_volume 1752.5(5)
_computing_cell_refinement 'SAINT v7.60A (Bruker, 2009)'
_computing_data_collection 'Bruker SMART (Bruker Apex-II, 2008)'
_computing_data_reduction 'SAINT v7.60A (Bruker, 2009)'
_computing_molecular_graphics 'Olex2 (Dolomanov et al., 2009)'
_computing_publication_material 'Olex2 (Dolomanov et al., 2009)'
_computing_structure_refinement 'ShelXL (Sheldrick, 2015)'
_computing_structure_solution 'SHELXS-97 (Sheldrick, 2008)'
_diffrn_ambient_temperature 296.15
_diffrn_measured_fraction_theta_full 0.998
_diffrn_measured_fraction_theta_max 0.988
_diffrn_measurement_device_type 'Bruker APEX-II CCD'
_diffrn_measurement_method '\f and \w scans'
_diffrn_radiation_monochromator graphite
_diffrn_radiation_type MoK\a
_diffrn_radiation_wavelength 0.71073
_diffrn_reflns_av_R_equivalents 0.0331
_diffrn_reflns_av_unetI/netI 0.0384
_diffrn_reflns_Laue_measured_fraction_full 0.998
_diffrn_reflns_Laue_measured_fraction_max 0.988
_diffrn_reflns_limit_h_max 11
_diffrn_reflns_limit_h_min -5
_diffrn_reflns_limit_k_max 23
_diffrn_reflns_limit_k_min -21
_diffrn_reflns_limit_l_max 14
_diffrn_reflns_limit_l_min -14
_diffrn_reflns_number 10596
_diffrn_reflns_point_group_measured_fraction_full 0.998
_diffrn_reflns_point_group_measured_fraction_max 0.988
_diffrn_reflns_theta_full 25.242
_diffrn_reflns_theta_max 27.495
_diffrn_reflns_theta_min 2.216
_diffrn_standards_number 0
_exptl_absorpt_coefficient_mu 0.201
_exptl_absorpt_correction_T_max 0.9647
_exptl_absorpt_correction_T_min 0.9495
_exptl_absorpt_correction_type multi-scan
_exptl_absorpt_process_details SADABS
_exptl_crystal_colour yellow
_exptl_crystal_colour_primary yellow
_exptl_crystal_density_diffrn 1.309
_exptl_crystal_density_meas .
_exptl_crystal_density_method 'not measured'
_exptl_crystal_description block
_exptl_crystal_F_000 736
_exptl_crystal_size_max 0.26
_exptl_crystal_size_mid 0.21
_exptl_crystal_size_min 0.18
_refine_diff_density_max 0.389
_refine_diff_density_min -0.341
_refine_diff_density_rms 0.066
_refine_ls_extinction_coef 0.030(3)
_refine_ls_extinction_expression Fc^*^=kFc[1+0.001xFc^2^\l^3^/sin(2\q)]^-1/4^
_refine_ls_extinction_method 'SHELXL-2016/6 (Sheldrick 2016)'
_refine_ls_goodness_of_fit_ref 1.052
_refine_ls_hydrogen_treatment constr
_refine_ls_matrix_type full
_refine_ls_number_parameters 218
_refine_ls_number_reflns 3991
_refine_ls_number_restraints 0
_refine_ls_restrained_S_all 1.052
_refine_ls_R_factor_all 0.0645
_refine_ls_R_factor_gt 0.0498
_refine_ls_shift/su_max 0.000
_refine_ls_shift/su_mean 0.000
_refine_ls_structure_factor_coef Fsqd
_refine_ls_weighting_details 'w=1/[\s^2^(Fo^2^)+(0.0874P)^2^+0.3505P] where P=(Fo^2^+2Fc^2^)/3'
_refine_ls_weighting_scheme calc
_refine_ls_wR_factor_gt 0.1407
_refine_ls_wR_factor_ref 0.1536
_reflns_Friedel_coverage 0.000
_reflns_Friedel_fraction_full .
_reflns_Friedel_fraction_max .
_reflns_number_gt 3051
_reflns_number_total 3991
_reflns_threshold_expression 'I > 2\s(I)'
_cod_data_source_file suppl_ncrs-2018-0191_suppl.cif
_cod_data_source_block a
_cod_original_cell_volume 1752.4(5)
_cod_database_code 8105656
_shelx_space_group_comment
;
The symmetry employed for this shelxl refinement is uniquely defined
by the following loop, which should always be used as a source of
symmetry information in preference to the above space-group names.
They are only intended as comments.
;
_shelx_estimated_absorpt_t_max 0.965
_shelx_estimated_absorpt_t_min 0.950
_olex2_refinement_description
;
1. Fixed Uiso
 At 1.2 times of:
  All C(H) groups, All C(H,H) groups, All N(H) groups
 At 1.5 times of:
  All C(H,H,H) groups
2.a Ternary CH refined with riding coordinates:
 C8(H8)
2.b Secondary CH2 refined with riding coordinates:
 C10(H10A,H10B), C14(H14A,H14B)
2.c Me refined with riding coordinates:
 C1(H1A,H1B,H1C), C5(H5A,H5B,H5C), C12(H12A,H12B,H12C), C13(H13A,H13B,H13C),
 C19(H19A,H19B,H19C)
2.d Aromatic/amide H refined with riding coordinates:
 N1(H1), C16(H16), C17(H17)
;

loop_
_space_group_symop_operation_xyz
'x, y, z'
'-x+1/2, y+1/2, -z+1/2'
'-x, -y, -z'
'x-1/2, -y-1/2, z-1/2'

loop_
_atom_site_label
_atom_site_type_symbol
_atom_site_fract_x
_atom_site_fract_y
_atom_site_fract_z
_atom_site_U_iso_or_equiv
_atom_site_adp_type
_atom_site_occupancy
_atom_site_site_symmetry_order
_atom_site_calc_flag
_atom_site_refinement_flags_posn
_atom_site_refinement_flags_adp
_atom_site_refinement_flags_occupancy
_atom_site_disorder_assembly
_atom_site_disorder_group
N1 N 0.32341(19) 0.30614(8) 1.07671(14) 0.0338(4) Uani 1 1 d . . . . .
H1 H 0.388221 0.315130 1.149540 0.041 Uiso 1 1 calc R . . . .
S1 S 0.28177(6) 0.17542(3) 0.64855(5) 0.0460(2) Uani 1 1 d . . . . .
O1 O 0.2427(2) 0.45008(8) 0.77028(14) 0.0470(4) Uani 1 1 d . . . . .
O2 O 0.1718(2) 0.35403(9) 0.64426(14) 0.0539(4) Uani 1 1 d . . . . .
O3 O -0.02911(17) 0.13850(8) 0.82432(13) 0.0432(4) Uani 1 1 d . . . . .
C1 C 0.2210(3) 0.49559(12) 0.6610(2) 0.0551(6) Uani 1 1 d . . . . .
H1A H 0.242872 0.545771 0.686637 0.083 Uiso 1 1 calc R . . . .
H1B H 0.290088 0.479838 0.615968 0.083 Uiso 1 1 calc R . . . .
H1C H 0.115383 0.491517 0.607640 0.083 Uiso 1 1 calc R . . . .
C2 C 0.2162(2) 0.37880(10) 0.74868(18) 0.0328(4) Uani 1 1 d . . . . .
C3 C 0.2425(2) 0.33292(9) 0.86082(17) 0.0294(4) Uani 1 1 d . . . . .
C4 C 0.3149(2) 0.35428(10) 0.97952(17) 0.0313(4) Uani 1 1 d . . . . .
C5 C 0.3927(3) 0.42595(11) 1.02341(19) 0.0418(5) Uani 1 1 d . . . . .
H5A H 0.434374 0.425673 1.113392 0.063 Uiso 1 1 calc R . . . .
H5B H 0.475356 0.433307 0.987648 0.063 Uiso 1 1 calc R . . . .
H5C H 0.318276 0.464993 0.997443 0.063 Uiso 1 1 calc R . . . .
C6 C 0.2330(2) 0.24497(10) 1.06150(17) 0.0309(4) Uani 1 1 d . . . . .
C7 C 0.1565(2) 0.22066(9) 0.94458(16) 0.0296(4) Uani 1 1 d . . . . .
C8 C 0.1911(2) 0.25359(9) 0.83230(16) 0.0288(4) Uani 1 1 d . . . . .
H8 H 0.095289 0.253068 0.760976 0.035 Uiso 1 1 calc R . . . .
C9 C 0.0476(2) 0.16142(10) 0.92871(17) 0.0321(4) Uani 1 1 d . . . . .
C10 C 0.0236(2) 0.12802(12) 1.04415(18) 0.0408(5) Uani 1 1 d . . . . .
H10A H -0.007065 0.077136 1.026463 0.049 Uiso 1 1 calc R . . . .
H10B H -0.061510 0.153368 1.062105 0.049 Uiso 1 1 calc R . . . .
C11 C 0.1658(2) 0.13083(11) 1.16093(17) 0.0351(4) Uani 1 1 d . . . . .
C12 C 0.2935(3) 0.08097(13) 1.1446(2) 0.0522(6) Uani 1 1 d . . . . .
H12A H 0.321465 0.096336 1.072399 0.078 Uiso 1 1 calc R . . . .
H12B H 0.382873 0.083912 1.218063 0.078 Uiso 1 1 calc R . . . .
H12C H 0.256546 0.031250 1.133143 0.078 Uiso 1 1 calc R . . . .
C13 C 0.1213(3) 0.10645(15) 1.2756(2) 0.0550(6) Uani 1 1 d . . . . .
H13A H 0.040821 0.137875 1.285894 0.083 Uiso 1 1 calc R . . . .
H13B H 0.084365 0.056725 1.264153 0.083 Uiso 1 1 calc R . . . .
H13C H 0.210691 0.109387 1.349073 0.083 Uiso 1 1 calc R . . . .
C14 C 0.2210(2) 0.21038(11) 1.17921(17) 0.0369(4) Uani 1 1 d . . . . .
H14A H 0.149186 0.238682 1.209758 0.044 Uiso 1 1 calc R . . . .
H14B H 0.322045 0.212140 1.242817 0.044 Uiso 1 1 calc R . . . .
C15 C 0.3126(2) 0.20888(10) 0.79773(16) 0.0315(4) Uani 1 1 d . . . . .
C16 C 0.4540(2) 0.18702(12) 0.8728(2) 0.0419(5) Uani 1 1 d . . . . .
H16 H 0.493344 0.199826 0.957114 0.050 Uiso 1 1 calc R . . . .
C17 C 0.5355(3) 0.14309(12) 0.8109(2) 0.0467(5) Uani 1 1 d . . . . .
H17 H 0.634155 0.124362 0.850417 0.056 Uiso 1 1 calc R . . . .
C18 C 0.4577(3) 0.13066(12) 0.6894(2) 0.0439(5) Uani 1 1 d . . . . .
C19 C 0.5052(3) 0.08490(16) 0.5967(3) 0.0699(8) Uani 1 1 d . . . . .
H19A H 0.425340 0.086516 0.516955 0.105 Uiso 1 1 calc R . . . .
H19B H 0.600445 0.103671 0.587763 0.105 Uiso 1 1 calc R . . . .
H19C H 0.520431 0.035068 0.625951 0.105 Uiso 1 1 calc R . . . .

loop_
_atom_site_aniso_label
_atom_site_aniso_U_11
_atom_site_aniso_U_22
_atom_site_aniso_U_33
_atom_site_aniso_U_23
_atom_site_aniso_U_13
_atom_site_aniso_U_12
N1 0.0412(9) 0.0313(8) 0.0239(7) -0.0014(6) 0.0028(6) -0.0061(7)
S1 0.0469(3) 0.0581(4) 0.0324(3) -0.0111(2) 0.0113(2) 0.0017(2)
O1 0.0712(10) 0.0294(7) 0.0413(8) 0.0068(6) 0.0189(7) 0.0014(7)
O2 0.0790(12) 0.0439(9) 0.0312(8) 0.0055(7) 0.0054(7) -0.0066(8)
O3 0.0481(8) 0.0421(8) 0.0317(7) 0.0017(6) 0.0007(6) -0.0146(6)
C1 0.0777(17) 0.0371(12) 0.0539(14) 0.0169(10) 0.0254(12) 0.0080(11)
C2 0.0318(9) 0.0323(9) 0.0332(10) 0.0026(7) 0.0084(8) 0.0006(7)
C3 0.0312(9) 0.0269(9) 0.0296(9) 0.0025(7) 0.0086(7) -0.0001(7)
C4 0.0329(9) 0.0276(9) 0.0331(9) -0.0002(7) 0.0099(8) -0.0019(7)
C5 0.0504(12) 0.0315(10) 0.0399(11) -0.0033(8) 0.0087(9) -0.0094(9)
C6 0.0358(9) 0.0285(9) 0.0289(9) -0.0003(7) 0.0107(7) 0.0001(7)
C7 0.0337(9) 0.0288(9) 0.0255(8) 0.0016(7) 0.0076(7) -0.0014(7)
C8 0.0309(9) 0.0297(9) 0.0238(8) 0.0003(7) 0.0057(7) -0.0034(7)
C9 0.0329(9) 0.0317(9) 0.0295(9) 0.0025(7) 0.0065(7) -0.0007(7)
C10 0.0394(11) 0.0453(11) 0.0368(11) 0.0067(9) 0.0104(9) -0.0108(9)
C11 0.0372(10) 0.0379(10) 0.0301(9) 0.0059(8) 0.0100(8) -0.0028(8)
C12 0.0596(14) 0.0430(12) 0.0534(14) 0.0083(10) 0.0167(11) 0.0114(10)
C13 0.0570(14) 0.0701(16) 0.0376(11) 0.0171(11) 0.0141(10) -0.0130(12)
C14 0.0469(11) 0.0380(10) 0.0258(9) 0.0001(8) 0.0112(8) -0.0011(8)
C15 0.0384(10) 0.0290(9) 0.0269(9) -0.0004(7) 0.0099(7) -0.0043(7)
C16 0.0411(11) 0.0462(12) 0.0346(10) -0.0019(9) 0.0061(9) 0.0019(9)
C17 0.0411(11) 0.0451(12) 0.0547(13) 0.0053(10) 0.0157(10) 0.0054(9)
C18 0.0468(12) 0.0381(11) 0.0540(13) -0.0044(9) 0.0262(10) -0.0023(9)
C19 0.0721(18) 0.0728(18) 0.0778(19) -0.0228(15) 0.0421(16) 0.0026(15)

loop_
_atom_type_symbol
_atom_type_description
_atom_type_scat_dispersion_real
_atom_type_scat_dispersion_imag
_atom_type_scat_source
C C 0.0033 0.0016 'International Tables Vol C Tables 4.2.6.8 and 6.1.1.4'
H H 0.0000 0.0000 'International Tables Vol C Tables 4.2.6.8 and 6.1.1.4'
N N 0.0061 0.0033 'International Tables Vol C Tables 4.2.6.8 and 6.1.1.4'
O O 0.0106 0.0060 'International Tables Vol C Tables 4.2.6.8 and 6.1.1.4'
S S 0.1246 0.1234 'International Tables Vol C Tables 4.2.6.8 and 6.1.1.4'

loop_
_geom_angle_atom_site_label_1
_geom_angle_atom_site_label_2
_geom_angle_atom_site_label_3
_geom_angle
_geom_angle_site_symmetry_1
_geom_angle_site_symmetry_3
C4 N1 H1 118.8 . .
C6 N1 H1 118.8 . .
C6 N1 C4 122.40(15) . .
C15 S1 C18 92.90(10) . .
C2 O1 C1 116.01(17) . .
O1 C1 H1A 109.5 . .
O1 C1 H1B 109.5 . .
O1 C1 H1C 109.5 . .
H1A C1 H1B 109.5 . .
H1A C1 H1C 109.5 . .
H1B C1 H1C 109.5 . .
O1 C2 C3 115.41(16) . .
O2 C2 O1 122.12(18) . .
O2 C2 C3 122.47(17) . .
C2 C3 C8 113.82(15) . .
C4 C3 C2 125.60(17) . .
C4 C3 C8 120.41(16) . .
N1 C4 C5 112.96(16) . .
C3 C4 N1 119.11(16) . .
C3 C4 C5 127.93(17) . .
C4 C5 H5A 109.5 . .
C4 C5 H5B 109.5 . .
C4 C5 H5C 109.5 . .
H5A C5 H5B 109.5 . .
H5A C5 H5C 109.5 . .
H5B C5 H5C 109.5 . .
N1 C6 C14 116.04(16) . .
C7 C6 N1 119.83(16) . .
C7 C6 C14 124.09(17) . .
C6 C7 C8 119.98(16) . .
C6 C7 C9 119.54(16) . .
C9 C7 C8 120.43(15) . .
C3 C8 H8 108.4 . .
C7 C8 C3 109.34(14) . .
C7 C8 H8 108.4 . .
C7 C8 C15 110.65(15) . .
C15 C8 C3 111.49(14) . .
C15 C8 H8 108.4 . .
O3 C9 C7 122.41(17) . .
O3 C9 C10 119.30(17) . .
C7 C9 C10 118.27(16) . .
C9 C10 H10A 108.6 . .
C9 C10 H10B 108.6 . .
C9 C10 C11 114.58(16) . .
H10A C10 H10B 107.6 . .
C11 C10 H10A 108.6 . .
C11 C10 H10B 108.6 . .
C10 C11 C14 107.54(16) . .
C12 C11 C10 110.30(18) . .
C12 C11 C13 109.48(18) . .
C12 C11 C14 110.70(17) . .
C13 C11 C10 109.88(17) . .
C13 C11 C14 108.92(17) . .
C11 C12 H12A 109.5 . .
C11 C12 H12B 109.5 . .
C11 C12 H12C 109.5 . .
H12A C12 H12B 109.5 . .
H12A C12 H12C 109.5 . .
H12B C12 H12C 109.5 . .
C11 C13 H13A 109.5 . .
C11 C13 H13B 109.5 . .
C11 C13 H13C 109.5 . .
H13A C13 H13B 109.5 . .
H13A C13 H13C 109.5 . .
H13B C13 H13C 109.5 . .
C6 C14 C11 113.08(15) . .
C6 C14 H14A 109.0 . .
C6 C14 H14B 109.0 . .
C11 C14 H14A 109.0 . .
C11 C14 H14B 109.0 . .
H14A C14 H14B 107.8 . .
C8 C15 S1 121.82(13) . .
C16 C15 S1 109.72(15) . .
C16 C15 C8 128.43(17) . .
C15 C16 H16 123.2 . .
C15 C16 C17 113.55(19) . .
C17 C16 H16 123.2 . .
C16 C17 H17 123.1 . .
C18 C17 C16 113.8(2) . .
C18 C17 H17 123.1 . .
C17 C18 S1 109.98(16) . .
C17 C18 C19 128.6(2) . .
C19 C18 S1 121.43(19) . .
C18 C19 H19A 109.5 . .
C18 C19 H19B 109.5 . .
C18 C19 H19C 109.5 . .
H19A C19 H19B 109.5 . .
H19A C19 H19C 109.5 . .
H19B C19 H19C 109.5 . .

loop_
_geom_bond_atom_site_label_1
_geom_bond_atom_site_label_2
_geom_bond_distance
_geom_bond_site_symmetry_2
N1 H1 0.8600 .
N1 C4 1.380(2) .
N1 C6 1.361(2) .
S1 C15 1.7170(18) .
S1 C18 1.719(2) .
O1 C1 1.439(2) .
O1 C2 1.329(2) .
O2 C2 1.200(2) .
O3 C9 1.233(2) .
C1 H1A 0.9600 .
C1 H1B 0.9600 .
C1 H1C 0.9600 .
C2 C3 1.465(2) .
C3 C4 1.344(3) .
C3 C8 1.521(2) .
C4 C5 1.492(3) .
C5 H5A 0.9600 .
C5 H5B 0.9600 .
C5 H5C 0.9600 .
C6 C7 1.352(2) .
C6 C14 1.494(2) .
C7 C8 1.509(2) .
C7 C9 1.434(3) .
C8 H8 0.9800 .
C8 C15 1.511(3) .
C9 C10 1.503(3) .
C10 H10A 0.9700 .
C10 H10B 0.9700 .
C10 C11 1.525(3) .
C11 C12 1.523(3) .
C11 C13 1.525(3) .
C11 C14 1.525(3) .
C12 H12A 0.9600 .
C12 H12B 0.9600 .
C12 H12C 0.9600 .
C13 H13A 0.9600 .
C13 H13B 0.9600 .
C13 H13C 0.9600 .
C14 H14A 0.9700 .
C14 H14B 0.9700 .
C15 C16 1.354(3) .
C16 H16 0.9300 .
C16 C17 1.406(3) .
C17 H17 0.9300 .
C17 C18 1.343(3) .
C18 C19 1.493(3) .
C19 H19A 0.9600 .
C19 H19B 0.9600 .
C19 H19C 0.9600 .
